data_7017066
loop_
_publ_author_name
'Zhong, Yihan'
'Si, Liping'
'He, Hongshan'
'Sykes, Andrew G.'

_publ_section_title
;
 BODIPY chromophores as efficient green light sensitizers for
 lanthanide-induced near-infrared emission.
;
_journal_issue 43
_journal_name_full 'Dalton transactions (Cambridge, England : 2003)'
_journal_page_first 11389
_journal_page_last 11395
_journal_paper_doi 10.1039/c1dt11137j
_journal_volume 40
_journal_year 2011
_chemical_formula_moiety 'C22 H20 B F2 N3 O, C H4 O'
_chemical_formula_sum 'C23 H24 B F2 N3 O2'
_chemical_formula_weight 423.26
_chemical_name_common Q-BODIPY
_chemical_name_systematic
;
?
;
_space_group_IT_number 2
_symmetry_cell_setting triclinic
_symmetry_space_group_name_Hall '-P 1'
_symmetry_space_group_name_H-M 'P -1'
_atom_sites_solution_hydrogens geom
_atom_sites_solution_primary direct
_atom_sites_solution_secondary difmap
_audit_creation_method SHELXL-97
_cell_angle_alpha 105.1200(10)
_cell_angle_beta 97.6610(10)
_cell_angle_gamma 108.8840(10)
_cell_formula_units_Z 2
_cell_length_a 8.3778(4)
_cell_length_b 10.1815(5)
_cell_length_c 13.4155(7)
_cell_measurement_reflns_used 5840
_cell_measurement_temperature 100(2)
_cell_measurement_theta_max 25.46
_cell_measurement_theta_min 2.23
_cell_volume 1015.12(9)
_computing_cell_refinement 'Bruker SAINT (Bruker, 2006)'
_computing_data_collection 'Bruker APEXII (Bruker, 2006)'
_computing_data_reduction 'Bruker SAINT (Bruker, 2006)'
_computing_molecular_graphics 'Ortep-3(Farrugia, 1997)'
_computing_publication_material 'WinGX(Farrugia, 1999)'
_computing_structure_refinement 'SHELXL-97 (Sheldrick, 1997a)'
_computing_structure_solution SIR92
_diffrn_ambient_temperature 100(2)
_diffrn_measured_fraction_theta_full 0.998
_diffrn_measured_fraction_theta_max 0.998
_diffrn_measurement_device_type 'CCD area detector'
_diffrn_measurement_method 'phi and omega scans'
_diffrn_radiation_monochromator graphite
_diffrn_radiation_source 'fine-focus sealed tube'
_diffrn_radiation_type MoK\a
_diffrn_radiation_wavelength 0.71073
_diffrn_reflns_av_R_equivalents 0.0276
_diffrn_reflns_av_sigmaI/netI 0.0300
_diffrn_reflns_limit_h_max 9
_diffrn_reflns_limit_h_min -9
_diffrn_reflns_limit_k_max 12
_diffrn_reflns_limit_k_min -12
_diffrn_reflns_limit_l_max 15
_diffrn_reflns_limit_l_min -15
_diffrn_reflns_number 10017
_diffrn_reflns_theta_full 25.00
_diffrn_reflns_theta_max 25.00
_diffrn_reflns_theta_min 2.23
_diffrn_standards_decay_% 0
_diffrn_standards_interval_count 0
_diffrn_standards_interval_time 0
_diffrn_standards_number 0
_exptl_absorpt_coefficient_mu 0.101
_exptl_absorpt_correction_T_max 0.9840
_exptl_absorpt_correction_T_min 0.9512
_exptl_absorpt_correction_type multi-scan
_exptl_absorpt_process_details SADABS
_exptl_crystal_colour red
_exptl_crystal_density_diffrn 1.385
_exptl_crystal_density_method 'not measured'
_exptl_crystal_description block
_exptl_crystal_F_000 444
_exptl_crystal_size_max 0.50
_exptl_crystal_size_mid 0.23
_exptl_crystal_size_min 0.16
_refine_diff_density_max 0.666
_refine_diff_density_min -0.633
_refine_diff_density_rms 0.079
_refine_ls_extinction_method none
_refine_ls_goodness_of_fit_ref 1.060
_refine_ls_hydrogen_treatment mixed
_refine_ls_matrix_type full
_refine_ls_number_parameters 289
_refine_ls_number_reflns 3554
_refine_ls_number_restraints 0
_refine_ls_restrained_S_all 1.060
_refine_ls_R_factor_all 0.0714
_refine_ls_R_factor_gt 0.0608
_refine_ls_shift/su_max 0.002
_refine_ls_shift/su_mean 0.001
_refine_ls_structure_factor_coef Fsqd
_refine_ls_weighting_details 'calc w=1/[\s^2^(Fo^2^)+(0.0931P)^2^+1.8748P] where P=(Fo^2^+2Fc^2^)/3'
_refine_ls_weighting_scheme calc
_refine_ls_wR_factor_gt 0.1737
_refine_ls_wR_factor_ref 0.1832
_reflns_number_gt 2931
_reflns_number_total 3554
_reflns_threshold_expression >2sigma(I)
_cod_data_source_file c1dt11137j.txt
_cod_data_source_block 09051
_cod_depositor_comments
;
The following automatic conversions were performed:

'_symmetry_cell_setting' value 'Triclinic' changed to 'triclinic'
according to /home/saulius/struct/CIF-dictionaries/cif_core.dic
dictionary named 'cif_core.dic' version 2.4.1 from 2010-06-29.

Automatic conversion script
Id: cif_fix_values 1715 2011-07-08 13:25:40Z adriana 
;
_cod_database_code 7017066

loop_
_symmetry_equiv_pos_as_xyz
'x, y, z'
'-x, -y, -z'

loop_
_atom_site_label
_atom_site_type_symbol
_atom_site_fract_x
_atom_site_fract_y
_atom_site_fract_z
_atom_site_U_iso_or_equiv
_atom_site_adp_type
_atom_site_occupancy
_atom_site_symmetry_multiplicity
_atom_site_calc_flag
_atom_site_refinement_flags
C1 C 0.7991(4) 0.8878(3) 0.1252(2) 0.0156(6) Uani 1 1 d .
C2 C 0.6540(4) 0.9137(3) 0.1454(2) 0.0179(6) Uani 1 1 d .
H2 H 0.6137 0.9729 0.1126 0.021 Uiso 1 1 calc R
C3 C 0.5642(4) 0.8530(3) 0.2144(2) 0.0166(6) Uani 1 1 d .
H3 H 0.4639 0.8724 0.2273 0.020 Uiso 1 1 calc R
C4 C 0.6174(4) 0.7668(3) 0.2635(2) 0.0149(6) Uani 1 1 d .
C5 C 0.7667(4) 0.7361(3) 0.2428(2) 0.0152(6) Uani 1 1 d .
C6 C 0.8576(3) 0.7960(3) 0.1724(2) 0.0148(6) Uani 1 1 d .
C7 C 0.8295(4) 0.6459(3) 0.2880(2) 0.0174(6) Uani 1 1 d .
H7 H 0.7752 0.6060 0.3369 0.021 Uiso 1 1 calc R
C8 C 0.9691(4) 0.6166(3) 0.2607(2) 0.0194(6) Uani 1 1 d .
H8 H 1.0121 0.5556 0.2899 0.023 Uiso 1 1 calc R
C9 C 1.0479(4) 0.6785(3) 0.1886(2) 0.0189(6) Uani 1 1 d .
H9 H 1.1430 0.6555 0.1691 0.023 Uiso 1 1 calc R
C10 C 0.5204(3) 0.7042(3) 0.3368(2) 0.0149(6) Uani 1 1 d .
C11 C 0.3932(4) 0.5621(3) 0.2964(2) 0.0151(6) Uani 1 1 d .
C12 C 0.3334(4) 0.4555(3) 0.1933(2) 0.0170(6) Uani 1 1 d .
C13 C 0.3944(4) 0.4646(3) 0.0944(2) 0.0227(7) Uani 1 1 d .
H13A H 0.4856 0.5611 0.1092 0.034 Uiso 1 1 calc R
H13B H 0.2967 0.4508 0.0384 0.034 Uiso 1 1 calc R
H13C H 0.4407 0.3879 0.0708 0.034 Uiso 1 1 calc R
C14 C 0.2060(4) 0.3343(3) 0.2003(2) 0.0185(6) Uani 1 1 d .
H14 H 0.1420 0.2453 0.1438 0.022 Uiso 1 1 calc R
C15 C 0.1870(4) 0.3650(3) 0.3057(2) 0.0173(6) Uani 1 1 d .
C16 C 0.0650(4) 0.2681(3) 0.3511(3) 0.0230(7) Uani 1 1 d .
H16A H 0.0813 0.3192 0.4267 0.034 Uiso 1 1 calc R
H16B H 0.0882 0.1779 0.3430 0.034 Uiso 1 1 calc R
H16C H -0.0548 0.2433 0.3135 0.034 Uiso 1 1 calc R
N2 N 0.2993(3) 0.5015(2) 0.36311(18) 0.0150(5) Uani 1 1 d .
N3 N 0.4753(3) 0.7283(3) 0.51465(18) 0.0159(5) Uani 1 1 d .
C19 C 0.4824(4) 0.7994(3) 0.7081(2) 0.0220(7) Uani 1 1 d .
H19A H 0.3889 0.7025 0.6863 0.033 Uiso 1 1 calc R
H19B H 0.4389 0.8750 0.7399 0.033 Uiso 1 1 calc R
H19C H 0.5789 0.8032 0.7603 0.033 Uiso 1 1 calc R
C20 C 0.5445(4) 0.8260(3) 0.6129(2) 0.0180(6) Uani 1 1 d .
C21 C 0.6765(4) 0.9504(3) 0.6086(2) 0.0193(6) Uani 1 1 d .
H21 H 0.7463 1.0348 0.6676 0.023 Uiso 1 1 calc R
C22 C 0.6874(4) 0.9289(3) 0.5039(2) 0.0172(6) Uani 1 1 d .
C23 C 0.8090(4) 1.0388(3) 0.4655(2) 0.0205(6) Uani 1 1 d .
H23A H 0.7924 0.9981 0.3884 0.031 Uiso 1 1 calc R
H23B H 0.9292 1.0610 0.5009 0.031 Uiso 1 1 calc R
H23C H 0.7847 1.1290 0.4820 0.031 Uiso 1 1 calc R
N1 N 0.9976(3) 0.7664(3) 0.14651(18) 0.0174(5) Uani 1 1 d .
C18 C 0.5612(4) 0.7870(3) 0.4440(2) 0.0153(6) Uani 1 1 d .
O1 O 0.8928(3) 0.9424(2) 0.06079(16) 0.0201(5) Uani 1 1 d .
C17 C 1.2290(4) 0.7538(3) -0.0448(3) 0.0276(7) Uani 1 1 d .
H17A H 1.3020 0.7808 -0.0932 0.041 Uiso 1 1 calc R
H17B H 1.1123 0.6859 -0.0862 0.041 Uiso 1 1 calc R
H17C H 1.2800 0.7063 -0.0020 0.041 Uiso 1 1 calc R
O3 O 1.2185(3) 0.8827(2) 0.02361(17) 0.0225(5) Uani 1 1 d .
F1 F 0.1677(2) 0.61193(18) 0.49259(13) 0.0222(4) Uani 1 1 d .
F2 F 0.3397(2) 0.49719(18) 0.54358(13) 0.0225(4) Uani 1 1 d .
B1 B 0.3163(4) 0.5818(4) 0.4815(3) 0.0168(7) Uani 1 1 d .
H99 H 0.839(7) 1.001(6) 0.036(5) 0.087(18) Uiso 1 1 d .
H100 H 1.140(5) 0.855(4) 0.058(3) 0.037(11) Uiso 1 1 d .

loop_
_atom_site_aniso_label
_atom_site_aniso_U_11
_atom_site_aniso_U_22
_atom_site_aniso_U_33
_atom_site_aniso_U_23
_atom_site_aniso_U_13
_atom_site_aniso_U_12
C1 0.0191(14) 0.0130(13) 0.0125(13) 0.0038(11) 0.0049(11) 0.0028(11)
C2 0.0223(15) 0.0161(14) 0.0184(14) 0.0094(11) 0.0057(12) 0.0078(12)
C3 0.0154(14) 0.0152(14) 0.0193(14) 0.0057(11) 0.0061(11) 0.0050(11)
C4 0.0162(14) 0.0134(13) 0.0126(13) 0.0032(11) 0.0035(11) 0.0033(11)
C5 0.0162(14) 0.0132(13) 0.0117(13) 0.0026(11) 0.0019(11) 0.0015(11)
C6 0.0140(13) 0.0140(13) 0.0119(13) 0.0018(11) 0.0018(10) 0.0020(11)
C7 0.0193(14) 0.0168(14) 0.0153(14) 0.0069(11) 0.0042(11) 0.0042(12)
C8 0.0215(15) 0.0183(14) 0.0201(15) 0.0076(12) 0.0030(12) 0.0090(12)
C9 0.0169(14) 0.0212(15) 0.0195(15) 0.0055(12) 0.0060(12) 0.0084(12)
C10 0.0147(14) 0.0174(14) 0.0172(14) 0.0090(11) 0.0059(11) 0.0083(11)
C11 0.0157(14) 0.0174(14) 0.0161(14) 0.0084(11) 0.0066(11) 0.0076(11)
C12 0.0177(14) 0.0194(14) 0.0173(14) 0.0080(12) 0.0054(11) 0.0091(12)
C13 0.0272(16) 0.0225(15) 0.0133(14) 0.0026(12) 0.0056(12) 0.0050(13)
C14 0.0160(14) 0.0164(14) 0.0188(14) 0.0017(11) 0.0018(11) 0.0047(12)
C15 0.0142(14) 0.0161(14) 0.0228(15) 0.0070(12) 0.0051(11) 0.0065(11)
C16 0.0215(15) 0.0184(15) 0.0300(17) 0.0094(13) 0.0113(13) 0.0056(13)
N2 0.0148(12) 0.0160(12) 0.0174(12) 0.0090(10) 0.0061(9) 0.0059(10)
N3 0.0192(12) 0.0175(12) 0.0142(12) 0.0066(10) 0.0063(9) 0.0088(10)
C19 0.0295(17) 0.0248(16) 0.0160(15) 0.0076(12) 0.0085(12) 0.0138(13)
C20 0.0201(15) 0.0218(15) 0.0166(14) 0.0077(12) 0.0053(11) 0.0120(12)
C21 0.0198(15) 0.0177(14) 0.0166(14) 0.0003(11) 0.0015(11) 0.0076(12)
C22 0.0172(14) 0.0173(14) 0.0187(15) 0.0057(12) 0.0037(11) 0.0090(12)
C23 0.0180(15) 0.0163(14) 0.0229(15) 0.0057(12) 0.0025(12) 0.0025(12)
N1 0.0172(12) 0.0165(12) 0.0168(12) 0.0045(10) 0.0046(10) 0.0046(10)
C18 0.0148(14) 0.0179(14) 0.0175(14) 0.0098(11) 0.0070(11) 0.0074(11)
O1 0.0225(11) 0.0247(11) 0.0215(11) 0.0150(9) 0.0124(9) 0.0107(9)
C17 0.0311(18) 0.0273(17) 0.0302(18) 0.0112(14) 0.0110(14) 0.0155(14)
O3 0.0258(12) 0.0236(11) 0.0257(12) 0.0133(9) 0.0147(10) 0.0114(9)
F1 0.0192(9) 0.0241(9) 0.0241(9) 0.0060(7) 0.0109(7) 0.0085(7)
F2 0.0288(10) 0.0225(9) 0.0200(9) 0.0129(7) 0.0092(7) 0.0083(8)
B1 0.0181(16) 0.0185(16) 0.0172(16) 0.0081(13) 0.0072(13) 0.0079(13)

loop_
_atom_type_symbol
_atom_type_description
_atom_type_scat_dispersion_real
_atom_type_scat_dispersion_imag
_atom_type_scat_source
C C 0.0033 0.0016 'International Tables Vol C Tables 4.2.6.8 and 6.1.1.4'
H H 0.0000 0.0000 'International Tables Vol C Tables 4.2.6.8 and 6.1.1.4'
N N 0.0061 0.0033 'International Tables Vol C Tables 4.2.6.8 and 6.1.1.4'
O O 0.0106 0.0060 'International Tables Vol C Tables 4.2.6.8 and 6.1.1.4'
F F 0.0171 0.0103 'International Tables Vol C Tables 4.2.6.8 and 6.1.1.4'
B B 0.0013 0.0007 'International Tables Vol C Tables 4.2.6.8 and 6.1.1.4'

loop_
_geom_angle_atom_site_label_1
_geom_angle_atom_site_label_2
_geom_angle_atom_site_label_3
_geom_angle
O1 C1 C2 124.2(3)
O1 C1 C6 116.0(2)
C2 C1 C6 119.8(2)
C1 C2 C3 120.5(3)
C1 C2 H2 119.7
C3 C2 H2 119.7
C4 C3 C2 121.9(3)
C4 C3 H3 119.1
C2 C3 H3 119.1
C3 C4 C5 118.9(2)
C3 C4 C10 120.9(2)
C5 C4 C10 120.2(2)
C7 C5 C6 117.3(3)
C7 C5 C4 123.1(2)
C6 C5 C4 119.6(2)
N1 C6 C5 122.4(3)
N1 C6 C1 118.4(2)
C5 C6 C1 119.3(3)
C8 C7 C5 119.6(3)
C8 C7 H7 120.2
C5 C7 H7 120.2
C7 C8 C9 118.8(3)
C7 C8 H8 120.6
C9 C8 H8 120.6
N1 C9 C8 124.0(3)
N1 C9 H9 118.0
C8 C9 H9 118.0
C18 C10 C11 121.5(2)
C18 C10 C4 119.4(2)
C11 C10 C4 119.0(2)
N2 C11 C10 120.2(2)
N2 C11 C12 107.7(2)
C10 C11 C12 132.1(3)
C14 C12 C11 106.5(2)
C14 C12 C13 124.6(3)
C11 C12 C13 128.9(3)
C12 C13 H13A 109.5
C12 C13 H13B 109.5
H13A C13 H13B 109.5
C12 C13 H13C 109.5
H13A C13 H13C 109.5
H13B C13 H13C 109.5
C12 C14 C15 108.4(3)
C12 C14 H14 125.8
C15 C14 H14 125.8
N2 C15 C14 108.9(2)
N2 C15 C16 123.2(3)
C14 C15 C16 127.9(3)
C15 C16 H16A 109.5
C15 C16 H16B 109.5
H16A C16 H16B 109.5
C15 C16 H16C 109.5
H16A C16 H16C 109.5
H16B C16 H16C 109.5
C15 N2 C11 108.5(2)
C15 N2 B1 126.1(2)
C11 N2 B1 125.3(2)
C20 N3 C18 108.4(2)
C20 N3 B1 126.4(2)
C18 N3 B1 124.9(2)
C20 C19 H19A 109.5
C20 C19 H19B 109.5
H19A C19 H19B 109.5
C20 C19 H19C 109.5
H19A C19 H19C 109.5
H19B C19 H19C 109.5
N3 C20 C21 109.2(2)
N3 C20 C19 122.7(3)
C21 C20 C19 128.1(3)
C22 C21 C20 108.4(3)
C22 C21 H21 125.8
C20 C21 H21 125.8
C21 C22 C18 106.3(2)
C21 C22 C23 124.8(3)
C18 C22 C23 128.9(3)
C22 C23 H23A 109.5
C22 C23 H23B 109.5
H23A C23 H23B 109.5
C22 C23 H23C 109.5
H23A C23 H23C 109.5
H23B C23 H23C 109.5
C9 N1 C6 117.8(2)
C10 C18 N3 120.2(3)
C10 C18 C22 131.9(3)
N3 C18 C22 107.8(2)
C1 O1 H99 106(3)
O3 C17 H17A 109.5
O3 C17 H17B 109.5
H17A C17 H17B 109.5
O3 C17 H17C 109.5
H17A C17 H17C 109.5
H17B C17 H17C 109.5
C17 O3 H100 108(3)
F2 B1 F1 109.7(2)
F2 B1 N2 110.7(2)
F1 B1 N2 109.7(2)
F2 B1 N3 110.7(2)
F1 B1 N3 109.2(2)
N2 B1 N3 106.8(2)

loop_
_geom_bond_atom_site_label_1
_geom_bond_atom_site_label_2
_geom_bond_distance
C1 O1 1.350(3)
C1 C2 1.370(4)
C1 C6 1.428(4)
C2 C3 1.411(4)
C2 H2 0.9500
C3 C4 1.371(4)
C3 H3 0.9500
C4 C5 1.428(4)
C4 C10 1.496(4)
C5 C7 1.416(4)
C5 C6 1.426(4)
C6 N1 1.368(4)
C7 C8 1.368(4)
C7 H7 0.9500
C8 C9 1.410(4)
C8 H8 0.9500
C9 N1 1.320(4)
C9 H9 0.9500
C10 C18 1.395(4)
C10 C11 1.400(4)
C11 N2 1.401(3)
C11 C12 1.423(4)
C12 C14 1.381(4)
C12 C13 1.498(4)
C13 H13A 0.9800
C13 H13B 0.9800
C13 H13C 0.9800
C14 C15 1.408(4)
C14 H14 0.9500
C15 N2 1.346(4)
C15 C16 1.489(4)
C16 H16A 0.9800
C16 H16B 0.9800
C16 H16C 0.9800
N2 B1 1.548(4)
N3 C20 1.343(4)
N3 C18 1.404(3)
N3 B1 1.552(4)
C19 C20 1.496(4)
C19 H19A 0.9800
C19 H19B 0.9800
C19 H19C 0.9800
C20 C21 1.407(4)
C21 C22 1.385(4)
C21 H21 0.9500
C22 C18 1.425(4)
C22 C23 1.503(4)
C23 H23A 0.9800
C23 H23B 0.9800
C23 H23C 0.9800
O1 H99 0.95(6)
C17 O3 1.429(4)
C17 H17A 0.9800
C17 H17B 0.9800
C17 H17C 0.9800
O3 H100 0.87(4)
F1 B1 1.393(4)
F2 B1 1.384(4)
